data_1525910
loop_
_publ_author_name
'Dmowski, W.'
'Egami, T.'
'Farber, L.'
'Davies, P.K.'

_publ_section_title
;
 Structure of Pb (Zr, Ti) O3 near the morphotropic phase boundary
;
_journal_name_full 'AIP Conference Proceedings'
_journal_page_first 33
_journal_page_last 44
_journal_volume 582
_journal_year 2001
_chemical_formula_sum 'O3 Pb Ti0.4 Zr0.6'
_chemical_name_systematic 'Pb (Zr0.6 Ti0.4) O3'
_space_group_IT_number 161
_symmetry_space_group_name_Hall 'R 3 -2"c'
_symmetry_space_group_name_H-M 'R 3 c :H'
_cell_angle_alpha 90
_cell_angle_beta 90
_cell_angle_gamma 120
_cell_formula_units_Z 6
_cell_length_a 5.756
_cell_length_b 5.756
_cell_length_c 14.242
_cell_volume 408.642
_citation_journal_id_ASTM APCPCS
_cod_data_source_file Dmowski_APCPCS_2001_1448.cif
_cod_data_source_block O3Pb1Ti0.4Zr0.6
_cod_original_cell_volume 408.6422
_cod_original_formula_sum 'O3 Pb1 Ti0.4 Zr0.6'
_cod_database_code 1525910

loop_
_symmetry_equiv_pos_as_xyz
x,y,z
-y,x-y,z
-x+y,-x,z
-y,-x,z+1/2
x,x-y,z+1/2
-x+y,y,z+1/2
x+2/3,y+1/3,z+1/3
-y+2/3,x-y+1/3,z+1/3
-x+y+2/3,-x+1/3,z+1/3
-y+2/3,-x+1/3,z+5/6
x+2/3,x-y+1/3,z+5/6
-x+y+2/3,y+1/3,z+5/6
x+1/3,y+2/3,z+2/3
-y+1/3,x-y+2/3,z+2/3
-x+y+1/3,-x+2/3,z+2/3
-y+1/3,-x+2/3,z+7/6
x+1/3,x-y+2/3,z+7/6
-x+y+1/3,y+2/3,z+7/6

loop_
_atom_site_label
_atom_site_type_symbol
_atom_site_fract_x
_atom_site_fract_y
_atom_site_fract_z
_atom_site_occupancy
_atom_site_U_iso_or_equiv
Ti1 Ti+4 0 0 0.018 0.4 0.0
O1 O-2 0.1937 0.3445 0.0739 1 0.0
Pb1 Pb+2 0 0 0.2746 1 0.0
Zr1 Zr+4 0 0 0.008 0.6 0.0
